data_4340507
loop_
_publ_author_name
'Walsh, James P. S.'
'Sproules, Stephen'
'Chilton, Nicholas F.'
'Barra, Anne-Laure'
'Timco, Grigore A.'
'Collison, David'
'McInnes, Eric J. L.'
'Winpenny, Richard E. P.'

_publ_section_title
;
 On the possibility of magneto-structural correlations: detailed studies
 of dinickel carboxylate complexes.
;
_journal_issue 16
_journal_name_full 'Inorganic chemistry'
_journal_page_first 8464
_journal_page_last 8472
_journal_paper_doi 10.1021/ic501036h
_journal_volume 53
_journal_year 2014
_chemical_formula_moiety 'C40 H78 Mg2 O17'
_chemical_formula_sum 'C40 H78 Mg2 O17'
_chemical_formula_weight 879.64
_chemical_name_systematic
;
 ? 
;
_space_group_crystal_system monoclinic
_space_group_IT_number 14
_space_group_name_Hall '-P 2yn'
_space_group_name_H-M_alt 'P 1 21/n 1'
_symmetry_space_group_name_Hall '-P 2yn'
_symmetry_space_group_name_H-M 'P 1 21/n 1'
_atom_sites_solution_hydrogens geom
_atom_sites_solution_primary direct
_atom_sites_solution_secondary difmap
_audit_creation_date 2014-04-12
_audit_creation_method
;
Olex2 1.2
(compiled 2014.03.20 svn.r2914 for OlexSys, GUI svn.r4813)
;
_cell_angle_alpha 90.00
_cell_angle_beta 103.790(5)
_cell_angle_gamma 90.00
_cell_formula_units_Z 4
_cell_length_a 12.0516(6)
_cell_length_b 19.9828(8)
_cell_length_c 22.9732(12)
_cell_measurement_reflns_used 4238
_cell_measurement_temperature 150.0(1)
_cell_measurement_theta_max 26.7720
_cell_measurement_theta_min 3.4990
_cell_volume 5373.0(5)
_computing_cell_refinement
;
CrysAlisPro, Agilent Technologies,
Version 1.171.36.28 (release 01-02-2013 CrysAlis171 .NET)
(compiled Feb  1 2013,16:14:44)
;
_computing_data_collection
;
CrysAlisPro, Agilent Technologies,
Version 1.171.36.28 (release 01-02-2013 CrysAlis171 .NET)
(compiled Feb  1 2013,16:14:44)
;
_computing_data_reduction
;
CrysAlisPro, Agilent Technologies,
Version 1.171.36.28 (release 01-02-2013 CrysAlis171 .NET)
(compiled Feb  1 2013,16:14:44)
;
_computing_molecular_graphics 'Olex2 (Dolomanov et al., 2009)'
_computing_publication_material 'Olex2 (Dolomanov et al., 2009)'
_computing_structure_refinement
;
XL, G.M. Sheldrick, Acta Cryst.
(2008). A64, 112-122
;
_computing_structure_solution
;
XS, G.M. Sheldrick, Acta Cryst.
(2008). A64, 112-122
;
_diffrn_ambient_temperature 150.00(10)
_diffrn_detector_area_resol_mean 8.0714
_diffrn_measured_fraction_theta_full 0.9891
_diffrn_measured_fraction_theta_max 0.8449
_diffrn_measurement_details
;
  1 omega   41.00   78.00   1.0000   28.9000
omega____ theta____ kappa____ phi______ frames
    -       20.8673 -178.0000  150.0000 37

  2 omega   41.00   83.00   1.0000   28.9000
omega____ theta____ kappa____ phi______ frames
    -       20.8673   57.0000  120.0000 42

  3 omega  -32.00   79.00   1.0000   28.9000
omega____ theta____ kappa____ phi______ frames
    -       20.8673   19.0000  -60.0000 111
;
_diffrn_measurement_device_type 'SuperNova, Single source at offset, Eos'
_diffrn_measurement_method '\w scans'
_diffrn_orient_matrix_UB_11 0.0223666000
_diffrn_orient_matrix_UB_12 0.0238836000
_diffrn_orient_matrix_UB_13 0.0226483000
_diffrn_orient_matrix_UB_21 0.0376219000
_diffrn_orient_matrix_UB_22 0.0119112000
_diffrn_orient_matrix_UB_23 -0.0171620000
_diffrn_orient_matrix_UB_31 -0.0418727000
_diffrn_orient_matrix_UB_32 0.0233996000
_diffrn_orient_matrix_UB_33 -0.0142944000
_diffrn_radiation_monochromator mirror
_diffrn_radiation_type 'Mo K\a'
_diffrn_radiation_wavelength 0.7107
_diffrn_reflns_av_R_equivalents 0.0360
_diffrn_reflns_av_unetI/netI 0.0836
_diffrn_reflns_limit_h_max 15
_diffrn_reflns_limit_h_min -12
_diffrn_reflns_limit_k_max 24
_diffrn_reflns_limit_k_min -15
_diffrn_reflns_limit_l_max 28
_diffrn_reflns_limit_l_min -22
_diffrn_reflns_number 17587
_diffrn_reflns_theta_full 26.37
_diffrn_reflns_theta_max 26.37
_diffrn_reflns_theta_min 3.00
_diffrn_source 'SuperNova (Mo) X-ray Source'
_exptl_absorpt_coefficient_mu 0.104
_exptl_absorpt_correction_T_max 1.00000
_exptl_absorpt_correction_T_min 0.42221
_exptl_absorpt_correction_type multi-scan
_exptl_absorpt_process_details
;
CrysAlisPro, Agilent Technologies,
Version 1.171.36.28 (release 01-02-2013 CrysAlis171 .NET)
(compiled Feb  1 2013,16:14:44)
Empirical absorption correction using spherical harmonics,
 implemented in SCALE3 ABSPACK scaling algorithm.
;
_exptl_crystal_colour 'clear light colourless'
_exptl_crystal_colour_lustre clear
_exptl_crystal_colour_modifier light
_exptl_crystal_colour_primary colourless
_exptl_crystal_density_diffrn 1.087
_exptl_crystal_density_method 'not measured'
_exptl_crystal_description block
_exptl_crystal_F_000 1912
_exptl_crystal_size_max 0.3
_exptl_crystal_size_mid 0.3
_exptl_crystal_size_min 0.3
_refine_diff_density_max 0.429
_refine_diff_density_min -0.358
_refine_diff_density_rms 0.053
_refine_ls_extinction_method none
_refine_ls_goodness_of_fit_ref 1.029
_refine_ls_hydrogen_treatment mixed
_refine_ls_matrix_type full
_refine_ls_number_parameters 568
_refine_ls_number_reflns 10874
_refine_ls_number_restraints 0
_refine_ls_restrained_S_all 1.029
_refine_ls_R_factor_all 0.1133
_refine_ls_R_factor_gt 0.0643
_refine_ls_shift/su_max 0.001
_refine_ls_shift/su_mean 0.000
_refine_ls_structure_factor_coef Fsqd
_refine_ls_weighting_details 'calc w=1/[\s^2^(Fo^2^)+(0.0658P)^2^+1.2782P] where P=(Fo^2^+2Fc^2^)/3'
_refine_ls_weighting_scheme calc
_refine_ls_wR_factor_gt 0.1415
_refine_ls_wR_factor_ref 0.1667
_reflns_number_gt 6792
_reflns_number_total 10874
_reflns_threshold_expression >2sigma(I)
_cod_data_source_file ic501036h_si_002.cif
_cod_data_source_block 6
_cod_depositor_comments 'Adding full bibliography for 4340504--4340507.cif.'
_cod_original_cell_volume 5373.1(4)
_cod_database_code 4340507
_chemical_oxdiff_formula 'Ni2 C40 H78 O13'
_reflns_odcompleteness_completeness 98.91
_reflns_odcompleteness_iscentric 1
_reflns_odcompleteness_theta 26.32
_olex2_refinement_description
;
1. Others
 Fixed Uiso: H17(0.076) H14A(0.082) H14B(0.082) H14C(0.082) H13(0.073)
 H15(0.104) H11(0.078) H38A(0.084) H38B(0.084) H38C(0.084) H4A(0.097)
 H4B(0.097) H4C(0.097) H29A(0.149) H29B(0.149) H29C(0.149) H9A(0.095)
 H9B(0.095) H9C(0.095) H40A(0.104) H40B(0.104) H40C(0.104) H3A(0.089)
 H3B(0.089) H3C(0.089) H10A(0.12) H10B(0.12) H10C(0.12) H24A(0.091) H24B(0.091)
 H24C(0.091) H13A(0.084) H13B(0.084) H13C(0.084) H5A(0.109) H5B(0.109)
 H5C(0.109) H18A(0.109) H18B(0.109) H18C(0.109) H25A(0.084) H25B(0.084)
 H25C(0.084) H23A(0.099) H23B(0.099) H23C(0.099) H33A(0.119) H33B(0.119)
 H33C(0.119) H39A(0.113) H39B(0.113) H39C(0.113) H8A(0.162) H8B(0.162)
 H8C(0.162) H19A(0.118) H19B(0.118) H19C(0.118) H15A(0.091) H15B(0.091)
 H15C(0.091) H30A(0.083) H30B(0.083) H30C(0.083) H28A(0.131) H28B(0.131)
 H28C(0.131) H20A(0.106) H20B(0.106) H20C(0.106) H35A(0.172) H35B(0.172)
 H35C(0.172) H34A(0.304) H34B(0.304) H34C(0.304)
 Fixed X: H17(0.7448) H14A(0.8231) H14B(0.8017) H14C(0.7257) H13(0.5685)
 H15(0.3587) H11(0.2478) H38A(0.5864) H38B(0.5247) H38C(0.6073) H4A(0.7968)
 H4B(0.8086) H4C(0.9177) H29A(0.5265) H29B(0.427) H29C(0.3997) H9A(0.42)
 H9B(0.3203) H9C(0.2927) H40A(0.8179) H40B(0.8678) H40C(0.799) H3A(0.9536)
 H3B(0.8667) H3C(0.8326) H10A(0.4205) H10B(0.3969) H10C(0.4981) H24A(0.0417)
 H24B(0.0294) H24C(0.1295) H13A(0.6217) H13B(0.5362) H13C(0.5473) H5A(0.8576)
 H5B(0.8882) H5C(0.9697) H18A(0.2084) H18B(0.0804) H18C(0.1773) H25A(0.1302)
 H25B(0.0246) H25C(0.0512) H23A(0.2691) H23B(0.1663) H23C(0.2669) H33A(0.5197)
 H33B(0.5228) H33C(0.4093) H39A(0.6343) H39B(0.765) H39C(0.723) H8A(0.1752)
 H8B(0.192) H8C(0.2249) H19A(0.1119) H19B(0.0372) H19C(0.1668) H15A(0.7981)
 H15B(0.6879) H15C(0.7807) H30A(0.6151) H30B(0.5436) H30C(0.5093) H28A(0.3161)
 H28B(0.3517) H28C(0.292) H20A(0.0686) H20B(-0.0222) H20C(0.0427) H35A(0.3786)
 H35B(0.4855) H35C(0.473) H34A(0.6642) H34B(0.6736) H34C(0.6867)
 Fixed Y: H17(0.9293) H14A(0.7099) H14B(0.6805) H14C(0.6573) H13(0.64)
 H15(0.997) H11(0.7221) H38A(1.1169) H38B(1.0718) H38C(1.1289) H4A(0.684)
 H4B(0.7219) H4C(0.7056) H29A(0.5194) H29B(0.4681) H29C(0.5445) H9A(0.8265)
 H9B(0.7904) H9C(0.8449) H40A(1.118) H40B(1.0526) H40C(1.1033) H3A(0.7657)
 H3B(0.82) H3C(0.7441) H10A(0.6635) H10B(0.6805) H10C(0.7153) H24A(0.7715)
 H24B(0.7683) H24C(0.8092) H13A(0.709) H13B(0.7611) H13C(0.6896) H5A(0.8457)
 H5B(0.8796) H5C(0.8254) H18A(1.053) H18B(1.0554) H18C(1.042) H25A(0.6066)
 H25B(0.6449) H25C(0.6484) H23A(0.7414) H23B(0.7012) H23C(0.6631) H33A(1.1289)
 H33B(1.1283) H33C(1.1108) H39A(0.9873) H39B(0.9765) H39C(1.0408) H8A(0.764)
 H8B(0.7142) H8C(0.6923) H19A(0.8969) H19B(0.962) H19C(0.965) H15A(0.828)
 H15B(0.8441) H15C(0.7956) H30A(0.4729) H30B(0.4765) H30C(0.4259) H28A(0.4715)
 H28B(0.5274) H28C(0.5468) H20A(0.9401) H20B(0.9524) H20C(0.8839) H35A(1.0098)
 H35B(1.0204) H35C(0.9543) H34A(0.9775) H34B(1.0419) H34C(1.0473)
 Fixed Z: H17(0.6861) H14A(0.5432) H14B(0.4782) H14C(0.5212) H13(0.559)
 H15(0.724) H11(0.6302) H38A(0.6191) H38B(0.5652) H38C(0.5551) H4A(0.7451)
 H4B(0.806) H4C(0.7828) H29A(0.7054) H29B(0.6832) H29C(0.6869) H9A(0.8422)
 H9B(0.8627) H9C(0.8122) H40A(0.5983) H40B(0.6324) H40C(0.6623) H3A(0.6935)
 H3B(0.6611) H3C(0.6559) H10A(0.7819) H10B(0.8445) H10C(0.8242) H24A(0.5162)
 H24B(0.4467) H24C(0.4874) H13A(0.4028) H13B(0.4187) H13C(0.4476) H5A(0.8117)
 H5B(0.7561) H5C(0.7929) H18A(0.644) H18B(0.608) H18C(0.5744) H25A(0.4966)
 H25B(0.4579) H25C(0.5281) H23A(0.4443) H23B(0.4052) H23C(0.4482) H33A(0.8094)
 H33B(0.878) H33C(0.8309) H39A(0.5218) H39B(0.5496) H39C(0.5115) H8A(0.7367)
 H8B(0.7909) H8C(0.7317) H19A(0.6852) H19B(0.6779) H19C(0.7112) H15A(0.4991)
 H15B(0.4492) H15C(0.4354) H30A(0.6235) H30B(0.557) H30C(0.6018) H28A(0.5704)
 H28B(0.5306) H28C(0.5818) H20A(0.5315) H20B(0.5692) H20C(0.5741) H35A(0.8733)
 H35B(0.9267) H35C(0.8889) H34A(0.8645) H34B(0.9044) H34C(0.8382)
;

loop_
_space_group_symop_id
_space_group_symop_operation_xyz
1 'x, y, z'
2 '-x+1/2, y+1/2, -z+1/2'
3 '-x, -y, -z'
4 'x-1/2, -y-1/2, z-1/2'

loop_
_atom_site_label
_atom_site_type_symbol
_atom_site_fract_x
_atom_site_fract_y
_atom_site_fract_z
_atom_site_U_iso_or_equiv
_atom_site_adp_type
_atom_site_occupancy
_atom_site_symmetry_multiplicity
_atom_site_calc_flag
_atom_site_refinement_flags
Mg1 Mg 0.50714(7) 0.90186(4) 0.68766(4) 0.0246(2) Uani 1 1 d .
Mg2 Mg 0.48978(7) 0.74131(4) 0.62952(4) 0.0244(2) Uani 1 1 d .
O3 O 0.66987(15) 0.86258(8) 0.71259(8) 0.0276(4) Uani 1 1 d .
O2 O 0.63217(16) 0.75465(9) 0.69530(8) 0.0305(4) Uani 1 1 d .
O12 O 0.49239(17) 0.63809(9) 0.63985(8) 0.0350(5) Uani 1 1 d .
O1 O 0.47160(18) 0.84328(9) 0.61058(8) 0.0254(4) Uani 1 1 d .
O6 O 0.58485(15) 0.72851(8) 0.56522(7) 0.0274(4) Uani 1 1 d .
O17 O 0.76293(17) 0.96344(11) 0.67074(11) 0.0510(6) Uani 1 1 d .
H17 H 0.7448 0.9293 0.6861 0.076 Uiso 1 1 calc R
O8 O 0.34386(15) 0.94402(9) 0.66170(8) 0.0313(4) Uani 1 1 d .
O16 O 0.57443(16) 0.97567(9) 0.64102(8) 0.0304(4) Uani 1 1 d .
O10 O 0.34593(17) 0.72506(10) 0.55717(8) 0.0332(5) Uani 1 1 d .
O5 O 0.44356(16) 0.83595(9) 0.73876(8) 0.0316(4) Uani 1 1 d .
O4 O 0.37760(16) 0.74631(9) 0.68415(7) 0.0304(4) Uani 1 1 d .
O9 O 0.26411(16) 0.88537(10) 0.58065(8) 0.0358(5) Uani 1 1 d .
C6 C 0.3905(2) 0.78214(14) 0.73145(11) 0.0270(6) Uani 1 1 d .
C14 C 0.7659(3) 0.69441(17) 0.50931(15) 0.0546(9) Uani 1 1 d .
H14A H 0.8231 0.7099 0.5432 0.082 Uiso 1 1 calc R
H14B H 0.8017 0.6805 0.4782 0.082 Uiso 1 1 calc R
H14C H 0.7257 0.6573 0.5212 0.082 Uiso 1 1 calc R
O7 O 0.61203(18) 0.83458(9) 0.54322(8) 0.0363(5) Uani 1 1 d .
O13 O 0.5499(2) 0.60075(9) 0.56076(10) 0.0488(6) Uani 1 1 d .
H13 H 0.5685 0.6400 0.5590 0.073 Uiso 1 1 calc R
O15 O 0.3748(2) 1.01368(14) 0.75762(11) 0.0694(8) Uani 1 1 d .
H15 H 0.3587 0.9970 0.7240 0.104 Uiso 1 1 calc R
C16 C 0.2575(2) 0.92662(13) 0.62034(11) 0.0277(6) Uani 1 1 d .
O11 O 0.20043(18) 0.71039(13) 0.60001(9) 0.0520(6) Uani 1 1 d .
H11 H 0.2478 0.7221 0.6302 0.078 Uiso 1 1 calc R
C7 C 0.3410(3) 0.75533(14) 0.78205(12) 0.0347(7) Uani 1 1 d .
C12 C 0.6820(2) 0.75079(13) 0.48613(11) 0.0290(6) Uani 1 1 d .
C11 C 0.6230(2) 0.77387(13) 0.53536(11) 0.0252(6) Uani 1 1 d .
C2 C 0.8265(3) 0.78433(14) 0.73806(13) 0.0385(7) Uani 1 1 d .
C38 C 0.5938(3) 1.09557(16) 0.58274(17) 0.0557(9) Uani 1 1 d .
H38A H 0.5864 1.1169 0.6191 0.084 Uiso 1 1 calc R
H38B H 0.5247 1.0718 0.5652 0.084 Uiso 1 1 calc R
H38C H 0.6073 1.1289 0.5551 0.084 Uiso 1 1 calc R
C17 C 0.1426(2) 0.95920(15) 0.62025(13) 0.0369(7) Uani 1 1 d .
C4 C 0.8385(3) 0.71786(17) 0.77101(17) 0.0649(11) Uani 1 1 d .
H4A H 0.7968 0.6840 0.7451 0.097 Uiso 1 1 calc R
H4B H 0.8086 0.7219 0.8060 0.097 Uiso 1 1 calc R
H4C H 0.9177 0.7056 0.7828 0.097 Uiso 1 1 calc R
C29 C 0.4533(5) 0.51266(18) 0.67835(19) 0.0994(19) Uani 1 1 d .
H29A H 0.5265 0.5194 0.7054 0.149 Uiso 1 1 calc R
H29B H 0.4270 0.4681 0.6832 0.149 Uiso 1 1 calc R
H29C H 0.3997 0.5445 0.6869 0.149 Uiso 1 1 calc R
C21 C 0.2449(3) 0.71474(14) 0.55334(12) 0.0328(7) Uani 1 1 d .
C22 C 0.1586(3) 0.70749(15) 0.49324(12) 0.0372(7) Uani 1 1 d .
C9 C 0.3437(4) 0.80927(18) 0.82915(14) 0.0632(11) Uani 1 1 d .
H9A H 0.4200 0.8265 0.8422 0.095 Uiso 1 1 calc R
H9B H 0.3203 0.7904 0.8627 0.095 Uiso 1 1 calc R
H9C H 0.2927 0.8449 0.8122 0.095 Uiso 1 1 calc R
C40 C 0.8051(3) 1.08354(18) 0.6251(2) 0.0696(12) Uani 1 1 d .
H40A H 0.8179 1.1180 0.5983 0.104 Uiso 1 1 calc R
H40B H 0.8678 1.0526 0.6324 0.104 Uiso 1 1 calc R
H40C H 0.7990 1.1033 0.6623 0.104 Uiso 1 1 calc R
C3 C 0.8743(3) 0.77794(19) 0.68187(17) 0.0595(10) Uani 1 1 d .
H3A H 0.9536 0.7657 0.6935 0.089 Uiso 1 1 calc R
H3B H 0.8667 0.8200 0.6611 0.089 Uiso 1 1 calc R
H3C H 0.8326 0.7441 0.6559 0.089 Uiso 1 1 calc R
O14 O 0.54162(16) 0.96606(9) 0.76064(8) 0.0333(5) Uani 1 1 d .
C1 C 0.6997(2) 0.80130(13) 0.71443(11) 0.0258(6) Uani 1 1 d .
C37 C 0.6943(3) 1.04641(14) 0.59680(14) 0.0409(7) Uani 1 1 d .
C26 C 0.5046(2) 0.59231(13) 0.60709(12) 0.0321(6) Uani 1 1 d .
C32 C 0.5245(3) 1.03513(16) 0.84348(15) 0.0510(9) Uani 1 1 d .
C10 C 0.4217(4) 0.69827(18) 0.81090(17) 0.0802(14) Uani 1 1 d .
H10A H 0.4205 0.6635 0.7819 0.120 Uiso 1 1 calc R
H10B H 0.3969 0.6805 0.8445 0.120 Uiso 1 1 calc R
H10C H 0.4981 0.7153 0.8242 0.120 Uiso 1 1 calc R
C27 C 0.4638(3) 0.52179(14) 0.61528(15) 0.0438(8) Uani 1 1 d .
C24 C 0.0827(3) 0.76995(17) 0.48513(15) 0.0605(10) Uani 1 1 d .
H24A H 0.0417 0.7715 0.5162 0.091 Uiso 1 1 calc R
H24B H 0.0294 0.7683 0.4467 0.091 Uiso 1 1 calc R
H24C H 0.1295 0.8092 0.4874 0.091 Uiso 1 1 calc R
C36 C 0.6705(2) 0.99268(13) 0.63851(12) 0.0302(6) Uani 1 1 d .
C13 C 0.5881(3) 0.72528(19) 0.43397(14) 0.0560(9) Uani 1 1 d .
H13A H 0.6217 0.7090 0.4028 0.084 Uiso 1 1 calc R
H13B H 0.5362 0.7611 0.4187 0.084 Uiso 1 1 calc R
H13C H 0.5473 0.6896 0.4476 0.084 Uiso 1 1 calc R
C31 C 0.4816(3) 1.00166(14) 0.78307(13) 0.0364(7) Uani 1 1 d .
C5 C 0.8915(3) 0.83879(18) 0.77840(18) 0.0726(13) Uani 1 1 d .
H5A H 0.8576 0.8457 0.8117 0.109 Uiso 1 1 calc R
H5B H 0.8882 0.8796 0.7561 0.109 Uiso 1 1 calc R
H5C H 0.9697 0.8254 0.7929 0.109 Uiso 1 1 calc R
C18 C 0.1532(3) 1.03439(17) 0.6108(2) 0.0727(12) Uani 1 1 d .
H18A H 0.2084 1.0530 0.6440 0.109 Uiso 1 1 calc R
H18B H 0.0804 1.0554 0.6080 0.109 Uiso 1 1 calc R
H18C H 0.1773 1.0420 0.5744 0.109 Uiso 1 1 calc R
C25 C 0.0843(3) 0.64620(17) 0.49403(15) 0.0560(10) Uani 1 1 d .
H25A H 0.1302 0.6066 0.4966 0.084 Uiso 1 1 calc R
H25B H 0.0246 0.6449 0.4579 0.084 Uiso 1 1 calc R
H25C H 0.0512 0.6484 0.5281 0.084 Uiso 1 1 calc R
C23 C 0.2210(3) 0.7028(2) 0.44309(14) 0.0663(12) Uani 1 1 d .
H23A H 0.2691 0.7414 0.4443 0.099 Uiso 1 1 calc R
H23B H 0.1663 0.7012 0.4052 0.099 Uiso 1 1 calc R
H23C H 0.2669 0.6631 0.4482 0.099 Uiso 1 1 calc R
C33 C 0.4911(4) 1.10722(16) 0.84012(17) 0.0790(14) Uani 1 1 d .
H33A H 0.5197 1.1289 0.8094 0.119 Uiso 1 1 calc R
H33B H 0.5228 1.1283 0.8780 0.119 Uiso 1 1 calc R
H33C H 0.4093 1.1108 0.8309 0.119 Uiso 1 1 calc R
C39 C 0.7052(4) 1.0092(2) 0.53950(17) 0.0753(13) Uani 1 1 d .
H39A H 0.6343 0.9873 0.5218 0.113 Uiso 1 1 calc R
H39B H 0.7650 0.9765 0.5496 0.113 Uiso 1 1 calc R
H39C H 0.7230 1.0408 0.5115 0.113 Uiso 1 1 calc R
C8 C 0.2227(4) 0.7291(3) 0.75820(18) 0.108(2) Uani 1 1 d .
H8A H 0.1752 0.7640 0.7367 0.162 Uiso 1 1 calc R
H8B H 0.1920 0.7142 0.7909 0.162 Uiso 1 1 calc R
H8C H 0.2249 0.6923 0.7317 0.162 Uiso 1 1 calc R
C19 C 0.1119(3) 0.9444(3) 0.67899(17) 0.0789(14) Uani 1 1 d .
H19A H 0.1119 0.8969 0.6852 0.118 Uiso 1 1 calc R
H19B H 0.0372 0.9620 0.6779 0.118 Uiso 1 1 calc R
H19C H 0.1668 0.9650 0.7112 0.118 Uiso 1 1 calc R
C15 C 0.7428(3) 0.81013(17) 0.46554(17) 0.0608(11) Uani 1 1 d .
H15A H 0.7981 0.8280 0.4991 0.091 Uiso 1 1 calc R
H15B H 0.6879 0.8441 0.4492 0.091 Uiso 1 1 calc R
H15C H 0.7807 0.7956 0.4354 0.091 Uiso 1 1 calc R
C30 C 0.5398(3) 0.46953(14) 0.59782(16) 0.0555(9) Uani 1 1 d .
H30A H 0.6151 0.4729 0.6235 0.083 Uiso 1 1 calc R
H30B H 0.5436 0.4765 0.5570 0.083 Uiso 1 1 calc R
H30C H 0.5093 0.4259 0.6018 0.083 Uiso 1 1 calc R
C28 C 0.3444(3) 0.5164(2) 0.5702(2) 0.0876(15) Uani 1 1 d .
H28A H 0.3161 0.4715 0.5704 0.131 Uiso 1 1 calc R
H28B H 0.3517 0.5274 0.5306 0.131 Uiso 1 1 calc R
H28C H 0.2920 0.5468 0.5818 0.131 Uiso 1 1 calc R
C20 C 0.0492(3) 0.9313(2) 0.56898(17) 0.0706(12) Uani 1 1 d .
H20A H 0.0686 0.9401 0.5315 0.106 Uiso 1 1 calc R
H20B H -0.0222 0.9524 0.5692 0.106 Uiso 1 1 calc R
H20C H 0.0427 0.8839 0.5741 0.106 Uiso 1 1 calc R
C35 C 0.4590(6) 1.0017(2) 0.88734(19) 0.115(2) Uani 1 1 d .
H35A H 0.3786 1.0098 0.8733 0.172 Uiso 1 1 calc R
H35B H 0.4855 1.0204 0.9267 0.172 Uiso 1 1 calc R
H35C H 0.4730 0.9543 0.8889 0.172 Uiso 1 1 calc R
C34 C 0.6479(4) 1.0246(4) 0.8645(3) 0.202(5) Uani 1 1 d .
H34A H 0.6642 0.9775 0.8645 0.304 Uiso 1 1 calc R
H34B H 0.6736 1.0419 0.9044 0.304 Uiso 1 1 calc R
H34C H 0.6867 1.0473 0.8382 0.304 Uiso 1 1 calc R
H1 H 0.399(3) 0.8568(15) 0.5950(13) 0.044(10) Uiso 1 1 d .
H1A H 0.520(3) 0.8482(17) 0.5841(15) 0.063(11) Uiso 1 1 d .

loop_
_atom_site_aniso_label
_atom_site_aniso_U_11
_atom_site_aniso_U_22
_atom_site_aniso_U_33
_atom_site_aniso_U_23
_atom_site_aniso_U_13
_atom_site_aniso_U_12
Mg1 0.0251(5) 0.0255(4) 0.0257(4) -0.0019(4) 0.0112(4) -0.0003(4)
Mg2 0.0275(5) 0.0259(4) 0.0225(4) -0.0015(4) 0.0111(4) -0.0033(4)
O3 0.0296(11) 0.0250(9) 0.0291(10) 0.0028(8) 0.0087(8) 0.0008(9)
O2 0.0313(11) 0.0288(9) 0.0303(10) 0.0005(8) 0.0054(8) -0.0015(9)
O12 0.0502(13) 0.0288(9) 0.0300(10) -0.0009(8) 0.0176(9) -0.0054(10)
O1 0.0266(11) 0.0285(9) 0.0241(9) 0.0010(8) 0.0120(8) 0.0026(9)
O6 0.0313(10) 0.0269(9) 0.0281(9) 0.0003(8) 0.0153(8) -0.0017(9)
O17 0.0287(12) 0.0443(12) 0.0778(17) 0.0275(12) 0.0086(11) -0.0005(11)
O8 0.0267(11) 0.0363(10) 0.0324(10) -0.0062(8) 0.0098(9) 0.0008(9)
O16 0.0242(11) 0.0309(10) 0.0385(11) 0.0054(8) 0.0126(8) 0.0019(9)
O10 0.0339(12) 0.0438(11) 0.0234(10) -0.0039(8) 0.0095(8) -0.0084(10)
O5 0.0385(12) 0.0324(10) 0.0284(10) -0.0022(8) 0.0169(9) -0.0076(10)
O4 0.0326(11) 0.0398(10) 0.0213(9) -0.0063(8) 0.0112(8) -0.0096(9)
O9 0.0291(11) 0.0455(11) 0.0318(11) -0.0065(9) 0.0054(8) 0.0057(10)
C6 0.0226(14) 0.0385(15) 0.0208(13) 0.0051(12) 0.0066(11) 0.0037(13)
C14 0.057(2) 0.065(2) 0.051(2) 0.0156(17) 0.0330(17) 0.029(2)
O7 0.0504(13) 0.0255(9) 0.0437(12) 0.0021(8) 0.0324(10) 0.0006(10)
O13 0.0787(17) 0.0277(10) 0.0533(13) -0.0019(10) 0.0422(13) -0.0053(12)
O15 0.0420(14) 0.0953(19) 0.0621(16) -0.0446(15) -0.0050(12) 0.0280(15)
C16 0.0279(15) 0.0302(13) 0.0265(14) 0.0042(12) 0.0093(12) 0.0005(13)
O11 0.0367(12) 0.0967(18) 0.0240(10) -0.0064(12) 0.0102(9) -0.0273(13)
C7 0.0419(18) 0.0425(15) 0.0229(14) 0.0012(12) 0.0141(12) -0.0127(15)
C12 0.0319(16) 0.0321(14) 0.0275(14) 0.0015(12) 0.0160(12) 0.0023(13)
C11 0.0236(14) 0.0309(13) 0.0213(13) 0.0021(11) 0.0059(11) 0.0023(13)
C2 0.0376(18) 0.0317(14) 0.0394(17) -0.0009(13) -0.0043(14) 0.0058(15)
C38 0.047(2) 0.0425(17) 0.075(2) 0.0245(18) 0.0102(18) 0.0056(18)
C17 0.0277(16) 0.0433(16) 0.0410(17) -0.0044(14) 0.0109(13) 0.0047(15)
C4 0.061(3) 0.054(2) 0.071(3) 0.0230(19) -0.002(2) 0.013(2)
C29 0.205(6) 0.0398(19) 0.082(3) 0.0093(19) 0.091(4) -0.016(3)
C21 0.0351(17) 0.0376(15) 0.0264(14) -0.0019(12) 0.0090(12) -0.0088(15)
C22 0.0359(17) 0.0492(17) 0.0248(14) -0.0010(13) 0.0039(12) -0.0056(16)
C9 0.100(3) 0.064(2) 0.0408(19) -0.0075(17) 0.047(2) -0.011(2)
C40 0.044(2) 0.052(2) 0.112(3) 0.034(2) 0.015(2) -0.010(2)
C3 0.0338(19) 0.072(2) 0.075(3) 0.006(2) 0.0165(17) 0.0117(19)
O14 0.0319(11) 0.0327(10) 0.0381(11) -0.0089(9) 0.0141(9) 0.0026(9)
C1 0.0313(16) 0.0293(13) 0.0168(12) 0.0018(11) 0.0055(11) 0.0006(13)
C37 0.0365(18) 0.0353(15) 0.0541(19) 0.0159(14) 0.0168(15) 0.0011(15)
C26 0.0373(17) 0.0288(14) 0.0318(15) 0.0042(12) 0.0114(13) 0.0023(14)
C32 0.053(2) 0.0521(19) 0.0449(19) -0.0200(16) 0.0056(16) 0.0149(18)
C10 0.142(4) 0.057(2) 0.046(2) 0.0204(18) 0.032(3) 0.009(3)
C27 0.056(2) 0.0275(14) 0.053(2) 0.0032(14) 0.0226(17) -0.0035(16)
C24 0.067(3) 0.060(2) 0.046(2) -0.0012(17) -0.0027(18) 0.003(2)
C36 0.0308(16) 0.0267(13) 0.0338(15) 0.0016(12) 0.0092(12) 0.0021(14)
C13 0.056(2) 0.076(2) 0.0364(18) -0.0205(17) 0.0136(16) 0.003(2)
C31 0.0401(18) 0.0343(15) 0.0351(16) -0.0066(13) 0.0094(14) 0.0063(15)
C5 0.052(2) 0.055(2) 0.087(3) -0.016(2) -0.032(2) 0.005(2)
C18 0.059(3) 0.046(2) 0.112(3) 0.003(2) 0.020(2) 0.022(2)
C25 0.055(2) 0.061(2) 0.0438(19) -0.0015(17) -0.0046(16) -0.019(2)
C23 0.052(2) 0.117(3) 0.0289(17) -0.012(2) 0.0063(16) -0.010(2)
C33 0.138(4) 0.0414(18) 0.057(2) -0.0151(18) 0.023(3) -0.011(3)
C39 0.100(3) 0.079(3) 0.062(3) 0.020(2) 0.050(2) 0.012(3)
C8 0.071(3) 0.208(6) 0.052(2) -0.009(3) 0.028(2) -0.078(4)
C19 0.045(2) 0.136(4) 0.067(3) 0.008(3) 0.036(2) 0.015(3)
C15 0.084(3) 0.0497(19) 0.071(2) -0.0069(18) 0.061(2) -0.008(2)
C30 0.070(3) 0.0279(15) 0.071(2) -0.0008(16) 0.022(2) 0.0025(18)
C28 0.059(3) 0.062(2) 0.134(4) 0.014(3) 0.009(3) -0.021(2)
C20 0.0291(19) 0.094(3) 0.080(3) -0.031(2) -0.0036(18) 0.021(2)
C35 0.224(7) 0.071(3) 0.053(3) -0.002(2) 0.042(4) -0.022(4)
C34 0.079(4) 0.314(10) 0.169(6) -0.197(7) -0.060(4) 0.078(5)

loop_
_atom_type_symbol
_atom_type_description
_atom_type_scat_dispersion_real
_atom_type_scat_dispersion_imag
_atom_type_scat_source
C C 0.0033 0.0016 'International Tables Vol C Tables 4.2.6.8 and 6.1.1.4'
H H 0.0000 0.0000 'International Tables Vol C Tables 4.2.6.8 and 6.1.1.4'
Mg Mg 0.0486 0.0363 'International Tables Vol C Tables 4.2.6.8 and 6.1.1.4'
O O 0.0106 0.0060 'International Tables Vol C Tables 4.2.6.8 and 6.1.1.4'

loop_
_geom_angle_atom_site_label_1
_geom_angle_atom_site_label_2
_geom_angle_atom_site_label_3
_geom_angle
Mg2 Mg1 H1 48.5(8)
O3 Mg1 Mg2 73.77(5)
O3 Mg1 O1 90.66(8)
O3 Mg1 O8 178.50(9)
O3 Mg1 O16 87.23(8)
O3 Mg1 O14 90.97(8)
O3 Mg1 H1 112.7(8)
O1 Mg1 Mg2 33.80(5)
O1 Mg1 O8 89.72(8)
O1 Mg1 O16 89.26(8)
O1 Mg1 H1 22.0(8)
O8 Mg1 Mg2 107.27(6)
O8 Mg1 O16 91.33(8)
O8 Mg1 H1 67.7(8)
O16 Mg1 Mg2 116.74(6)
O16 Mg1 H1 90.3(7)
O5 Mg1 Mg2 68.03(6)
O5 Mg1 O3 93.29(8)
O5 Mg1 O1 95.60(8)
O5 Mg1 O8 88.11(8)
O5 Mg1 O16 175.11(8)
O5 Mg1 O14 87.96(8)
O5 Mg1 H1 94.0(7)
O14 Mg1 Mg2 150.17(6)
O14 Mg1 O1 176.00(8)
O14 Mg1 O8 88.56(8)
O14 Mg1 O16 87.16(8)
O14 Mg1 H1 156.1(8)
O2 Mg2 Mg1 68.03(6)
O2 Mg2 O12 93.36(8)
O2 Mg2 O1 93.19(8)
O2 Mg2 O6 91.94(8)
O2 Mg2 O10 176.71(9)
O2 Mg2 O4 95.87(8)
O12 Mg2 Mg1 151.51(6)
O12 Mg2 O1 173.41(9)
O12 Mg2 O6 87.90(8)
O12 Mg2 O10 85.68(8)
O1 Mg2 Mg1 33.73(5)
O1 Mg2 O6 91.15(8)
O1 Mg2 O10 87.74(8)
O6 Mg2 Mg1 113.15(6)
O6 Mg2 O10 84.88(7)
O10 Mg2 Mg1 114.03(6)
O4 Mg2 Mg1 72.99(6)
O4 Mg2 O12 88.44(8)
O4 Mg2 O1 91.62(8)
O4 Mg2 O6 171.56(8)
O4 Mg2 O10 87.26(8)
C1 O3 Mg1 128.09(18)
C1 O2 Mg2 136.94(16)
C26 O12 Mg2 132.67(18)
Mg1 O1 Mg2 112.48(9)
Mg1 O1 H1 98.7(19)
Mg1 O1 H1A 117(2)
Mg2 O1 H1 114.7(19)
Mg2 O1 H1A 101(2)
H1 O1 H1A 114(3)
C11 O6 Mg2 128.08(16)
C36 O17 H17 109.5
C16 O8 Mg1 130.23(17)
C36 O16 Mg1 134.96(18)
C21 O10 Mg2 134.35(18)
C6 O5 Mg1 137.40(17)
C6 O4 Mg2 125.55(17)
O5 C6 O4 123.6(2)
O5 C6 C7 118.9(2)
O4 C6 C7 117.4(2)
H14A C14 H14B 109.5
H14A C14 H14C 109.5
H14B C14 H14C 109.5
C12 C14 H14A 109.5
C12 C14 H14B 109.5
C12 C14 H14C 109.5
C26 O13 H13 109.5
C31 O15 H15 109.5
O8 C16 C17 117.5(2)
O9 C16 O8 122.8(2)
O9 C16 C17 119.8(2)
C21 O11 H11 109.5
C6 C7 C10 105.4(3)
C9 C7 C6 110.3(2)
C9 C7 C10 108.3(3)
C8 C7 C6 110.9(3)
C8 C7 C9 111.5(3)
C8 C7 C10 110.3(3)
C14 C12 C11 110.4(2)
C14 C12 C13 109.5(3)
C14 C12 C15 110.8(3)
C13 C12 C11 106.9(2)
C13 C12 C15 109.7(3)
C15 C12 C11 109.5(2)
O6 C11 C12 117.8(2)
O7 C11 O6 123.3(2)
O7 C11 C12 118.9(2)
C4 C2 C3 109.6(3)
C4 C2 C1 109.8(3)
C4 C2 C5 110.4(3)
C1 C2 C3 105.2(2)
C5 C2 C3 109.2(3)
C5 C2 C1 112.5(3)
H38A C38 H38B 109.5
H38A C38 H38C 109.5
H38B C38 H38C 109.5
C37 C38 H38A 109.5
C37 C38 H38B 109.5
C37 C38 H38C 109.5
C18 C17 C16 108.2(3)
C19 C17 C16 109.3(3)
C19 C17 C18 111.4(3)
C19 C17 C20 108.9(3)
C20 C17 C16 110.2(2)
C20 C17 C18 108.7(3)
C2 C4 H4A 109.5
C2 C4 H4B 109.5
C2 C4 H4C 109.5
H4A C4 H4B 109.5
H4A C4 H4C 109.5
H4B C4 H4C 109.5
H29A C29 H29B 109.5
H29A C29 H29C 109.5
H29B C29 H29C 109.5
C27 C29 H29A 109.5
C27 C29 H29B 109.5
C27 C29 H29C 109.5
O10 C21 O11 123.3(2)
O10 C21 C22 122.4(3)
O11 C21 C22 114.2(3)
C21 C22 C24 106.9(2)
C25 C22 C21 110.0(2)
C25 C22 C24 108.8(3)
C25 C22 C23 111.0(3)
C23 C22 C21 109.7(3)
C23 C22 C24 110.2(3)
C7 C9 H9A 109.5
C7 C9 H9B 109.5
C7 C9 H9C 109.5
H9A C9 H9B 109.5
H9A C9 H9C 109.5
H9B C9 H9C 109.5
H40A C40 H40B 109.5
H40A C40 H40C 109.5
H40B C40 H40C 109.5
C37 C40 H40A 109.5
C37 C40 H40B 109.5
C37 C40 H40C 109.5
C2 C3 H3A 109.5
C2 C3 H3B 109.5
C2 C3 H3C 109.5
H3A C3 H3B 109.5
H3A C3 H3C 109.5
H3B C3 H3C 109.5
C31 O14 Mg1 133.0(2)
O3 C1 C2 118.3(2)
O2 C1 O3 123.5(2)
O2 C1 C2 118.1(2)
C38 C37 C39 110.6(3)
C40 C37 C38 110.1(3)
C40 C37 C39 110.6(3)
C36 C37 C38 109.2(2)
C36 C37 C40 110.7(3)
C36 C37 C39 105.4(3)
O12 C26 O13 122.6(2)
O12 C26 C27 122.1(3)
O13 C26 C27 115.3(2)
C31 C32 C35 106.6(3)
C33 C32 C31 110.5(3)
C33 C32 C35 105.9(3)
C34 C32 C31 109.6(3)
C34 C32 C33 113.4(5)
C34 C32 C35 110.7(5)
C7 C10 H10A 109.5
C7 C10 H10B 109.5
C7 C10 H10C 109.5
H10A C10 H10B 109.5
H10A C10 H10C 109.5
H10B C10 H10C 109.5
C29 C27 C26 109.7(3)
C29 C27 C30 111.8(3)
C29 C27 C28 110.9(4)
C26 C27 C28 104.9(3)
C30 C27 C26 112.0(3)
C30 C27 C28 107.3(3)
C22 C24 H24A 109.5
C22 C24 H24B 109.5
C22 C24 H24C 109.5
H24A C24 H24B 109.5
H24A C24 H24C 109.5
H24B C24 H24C 109.5
O17 C36 C37 114.1(2)
O16 C36 O17 122.3(2)
O16 C36 C37 123.6(3)
C12 C13 H13A 109.5
C12 C13 H13B 109.5
C12 C13 H13C 109.5
H13A C13 H13B 109.5
H13A C13 H13C 109.5
H13B C13 H13C 109.5
O15 C31 C32 114.5(3)
O14 C31 O15 122.9(3)
O14 C31 C32 122.7(3)
C2 C5 H5A 109.5
C2 C5 H5B 109.5
C2 C5 H5C 109.5
H5A C5 H5B 109.5
H5A C5 H5C 109.5
H5B C5 H5C 109.5
C17 C18 H18A 109.5
C17 C18 H18B 109.5
C17 C18 H18C 109.5
H18A C18 H18B 109.5
H18A C18 H18C 109.5
H18B C18 H18C 109.5
C22 C25 H25A 109.5
C22 C25 H25B 109.5
C22 C25 H25C 109.5
H25A C25 H25B 109.5
H25A C25 H25C 109.5
H25B C25 H25C 109.5
C22 C23 H23A 109.5
C22 C23 H23B 109.5
C22 C23 H23C 109.5
H23A C23 H23B 109.5
H23A C23 H23C 109.5
H23B C23 H23C 109.5
C32 C33 H33A 109.5
C32 C33 H33B 109.5
C32 C33 H33C 109.5
H33A C33 H33B 109.5
H33A C33 H33C 109.5
H33B C33 H33C 109.5
C37 C39 H39A 109.5
C37 C39 H39B 109.5
C37 C39 H39C 109.5
H39A C39 H39B 109.5
H39A C39 H39C 109.5
H39B C39 H39C 109.5
C7 C8 H8A 109.5
C7 C8 H8B 109.5
C7 C8 H8C 109.5
H8A C8 H8B 109.5
H8A C8 H8C 109.5
H8B C8 H8C 109.5
C17 C19 H19A 109.5
C17 C19 H19B 109.5
C17 C19 H19C 109.5
H19A C19 H19B 109.5
H19A C19 H19C 109.5
H19B C19 H19C 109.5
C12 C15 H15A 109.5
C12 C15 H15B 109.5
C12 C15 H15C 109.5
H15A C15 H15B 109.5
H15A C15 H15C 109.5
H15B C15 H15C 109.5
C27 C30 H30A 109.5
C27 C30 H30B 109.5
C27 C30 H30C 109.5
H30A C30 H30B 109.5
H30A C30 H30C 109.5
H30B C30 H30C 109.5
C27 C28 H28A 109.5
C27 C28 H28B 109.5
C27 C28 H28C 109.5
H28A C28 H28B 109.5
H28A C28 H28C 109.5
H28B C28 H28C 109.5
C17 C20 H20A 109.5
C17 C20 H20B 109.5
C17 C20 H20C 109.5
H20A C20 H20B 109.5
H20A C20 H20C 109.5
H20B C20 H20C 109.5
C32 C35 H35A 109.5
C32 C35 H35B 109.5
C32 C35 H35C 109.5
H35A C35 H35B 109.5
H35A C35 H35C 109.5
H35B C35 H35C 109.5
C32 C34 H34A 109.5
C32 C34 H34B 109.5
C32 C34 H34C 109.5
H34A C34 H34B 109.5
H34A C34 H34C 109.5
H34B C34 H34C 109.5

loop_
_geom_bond_atom_site_label_1
_geom_bond_atom_site_label_2
_geom_bond_distance
Mg1 Mg2 3.4622(11)
Mg1 O3 2.063(2)
Mg1 O1 2.0803(19)
Mg1 O8 2.092(2)
Mg1 O16 2.097(2)
Mg1 O5 2.032(2)
Mg1 O14 2.0730(19)
Mg1 H1 2.39(3)
Mg2 O2 2.016(2)
Mg2 O12 2.0756(19)
Mg2 O1 2.084(2)
Mg2 O6 2.0899(19)
Mg2 O10 2.121(2)
Mg2 O4 2.0545(19)
O3 C1 1.274(3)
O2 C1 1.246(3)
O12 C26 1.216(3)
O1 H1 0.91(3)
O1 H1A 0.94(4)
O6 C11 1.286(3)
O17 H17 0.8200
O17 C36 1.318(3)
O8 C16 1.279(3)
O16 C36 1.221(3)
O10 C21 1.217(3)
O5 C6 1.242(3)
O4 C6 1.280(3)
O9 C16 1.246(3)
C6 C7 1.525(4)
C14 H14A 0.9600
C14 H14B 0.9600
C14 H14C 0.9600
C14 C12 1.523(4)
O7 C11 1.238(3)
O13 H13 0.8200
O13 C26 1.317(3)
O15 H15 0.8200
O15 C31 1.304(4)
C16 C17 1.529(4)
O11 H11 0.8200
O11 C21 1.311(3)
C7 C9 1.522(4)
C7 C10 1.542(5)
C7 C8 1.495(5)
C12 C11 1.543(3)
C12 C13 1.526(4)
C12 C15 1.528(4)
C2 C4 1.519(4)
C2 C3 1.539(5)
C2 C1 1.533(4)
C2 C5 1.520(4)
C38 H38A 0.9600
C38 H38B 0.9600
C38 H38C 0.9600
C38 C37 1.533(4)
C17 C18 1.528(4)
C17 C19 1.511(4)
C17 C20 1.527(4)
C4 H4A 0.9600
C4 H4B 0.9600
C4 H4C 0.9600
C29 H29A 0.9600
C29 H29B 0.9600
C29 H29C 0.9600
C29 C27 1.496(5)
C21 C22 1.525(4)
C22 C24 1.532(4)
C22 C25 1.520(4)
C22 C23 1.521(4)
C9 H9A 0.9600
C9 H9B 0.9600
C9 H9C 0.9600
C40 H40A 0.9600
C40 H40B 0.9600
C40 H40C 0.9600
C40 C37 1.530(5)
C3 H3A 0.9600
C3 H3B 0.9600
C3 H3C 0.9600
O14 C31 1.213(3)
C37 C36 1.511(4)
C37 C39 1.544(5)
C26 C27 1.519(4)
C32 C31 1.516(4)
C32 C33 1.493(5)
C32 C35 1.570(6)
C32 C34 1.465(6)
C10 H10A 0.9600
C10 H10B 0.9600
C10 H10C 0.9600
C27 C30 1.505(4)
C27 C28 1.564(5)
C24 H24A 0.9600
C24 H24B 0.9600
C24 H24C 0.9600
C13 H13A 0.9600
C13 H13B 0.9600
C13 H13C 0.9600
C5 H5A 0.9600
C5 H5B 0.9600
C5 H5C 0.9600
C18 H18A 0.9600
C18 H18B 0.9600
C18 H18C 0.9600
C25 H25A 0.9600
C25 H25B 0.9600
C25 H25C 0.9600
C23 H23A 0.9600
C23 H23B 0.9600
C23 H23C 0.9600
C33 H33A 0.9600
C33 H33B 0.9600
C33 H33C 0.9600
C39 H39A 0.9600
C39 H39B 0.9600
C39 H39C 0.9600
C8 H8A 0.9600
C8 H8B 0.9600
C8 H8C 0.9600
C19 H19A 0.9600
C19 H19B 0.9600
C19 H19C 0.9600
C15 H15A 0.9600
C15 H15B 0.9600
C15 H15C 0.9600
C30 H30A 0.9600
C30 H30B 0.9600
C30 H30C 0.9600
C28 H28A 0.9600
C28 H28B 0.9600
C28 H28C 0.9600
C20 H20A 0.9600
C20 H20B 0.9600
C20 H20C 0.9600
C35 H35A 0.9600
C35 H35B 0.9600
C35 H35C 0.9600
C34 H34A 0.9600
C34 H34B 0.9600
C34 H34C 0.9600
